data_4101552
loop_
_publ_author_name
'Goze, Christine'
'Ulrich, Gilles'
'Mallon, Laura J'
'Allen, Ben D'
'Harriman, Anthony'
'Ziessel, Raymond'

_publ_section_title
;
 Synthesis and photophysical properties of borondipyrromethene dyes
 bearing aryl substituents at the boron center.
;
_journal_issue 31
_journal_name_full 'Journal of the American Chemical Society'
_journal_page_first 10231
_journal_page_last 10239
_journal_paper_doi 10.1021/ja062405a
_journal_volume 128
_journal_year 2006
_chemical_formula_moiety 'C38 H39 B N2'
_chemical_formula_sum 'C38 H39 B N2'
_chemical_formula_weight 534.52
_chemical_name_systematic
; 
 ? 
;
_space_group_IT_number 2
_symmetry_cell_setting triclinic
_symmetry_space_group_name_Hall '-P 1'
_symmetry_space_group_name_H-M 'P -1'
_atom_sites_solution_hydrogens geom
_atom_sites_solution_primary direct
_atom_sites_solution_secondary difmap
_audit_creation_method SHELXL-97
_cell_angle_alpha 77.893(5)
_cell_angle_beta 90.229(5)
_cell_angle_gamma 67.596(5)
_cell_formula_units_Z 4
_cell_length_a 13.232(5)
_cell_length_b 13.929(5)
_cell_length_c 18.537(5)
_cell_measurement_reflns_used 5297
_cell_measurement_temperature 293(2)
_cell_measurement_theta_max 19.782
_cell_measurement_theta_min 0.998
_cell_volume 3075.0(18)
_computing_cell_refinement 'DENZO (Otwinowski & Minor, 1997) COLLECT (Hooft, 1998)'
_computing_data_collection 'DENZO (Otwinowski & Minor, 1997) COLLECT (Hooft, 1998)'
_computing_data_reduction 'HKL package (Otwinowski & Minor, 1997)'
_computing_molecular_graphics 'PLATON (Spek, 1980-2004)'
_computing_publication_material 'SHELXL-97 (Sheldrick, 1997)'
_computing_structure_refinement 'SHELXL-97 (Sheldrick, 1997)'
_computing_structure_solution 'SIR-92 (Burla, 1989)'
_diffrn_ambient_temperature 293(2)
_diffrn_measured_fraction_theta_full .971
_diffrn_measured_fraction_theta_max .971
_diffrn_measurement_device_type 'Nonius kappa-CCD diffractometer'
_diffrn_measurement_method 'phi and omega scans'
_diffrn_radiation_monochromator graphite
_diffrn_radiation_source 'fine-focus sealed tube'
_diffrn_radiation_type MoK\a
_diffrn_radiation_wavelength 0.71069
_diffrn_reflns_av_R_equivalents 0.0347
_diffrn_reflns_av_sigmaI/netI 0.0514
_diffrn_reflns_limit_h_max 12
_diffrn_reflns_limit_h_min -12
_diffrn_reflns_limit_k_max 13
_diffrn_reflns_limit_k_min -13
_diffrn_reflns_limit_l_max 17
_diffrn_reflns_limit_l_min -17
_diffrn_reflns_number 10071
_diffrn_reflns_theta_full 20.10
_diffrn_reflns_theta_max 20.10
_diffrn_reflns_theta_min 1.62
_exptl_absorpt_coefficient_mu 0.066
_exptl_absorpt_correction_type none
_exptl_crystal_colour colourless
_exptl_crystal_density_diffrn 1.155
_exptl_crystal_density_method 'not measured'
_exptl_crystal_description prism
_exptl_crystal_F_000 1144
_exptl_crystal_size_max 0.37
_exptl_crystal_size_mid 0.25
_exptl_crystal_size_min 0.13
_refine_diff_density_max .245
_refine_diff_density_min -.192
_refine_diff_density_rms .044
_refine_ls_extinction_coef 0.012(2)
_refine_ls_extinction_expression Fc^*^=kFc[1+0.001xFc^2^\l^3^/sin(2\q)]^-1/4^
_refine_ls_extinction_method SHELXL
_refine_ls_goodness_of_fit_ref 1.036
_refine_ls_hydrogen_treatment constr
_refine_ls_matrix_type full
_refine_ls_number_parameters 759
_refine_ls_number_reflns 5651
_refine_ls_number_restraints 58
_refine_ls_restrained_S_all 1.032
_refine_ls_R_factor_all 0.0935
_refine_ls_R_factor_gt 0.0657
_refine_ls_shift/su_max 0.006
_refine_ls_shift/su_mean 0.001
_refine_ls_structure_factor_coef Fsqd
_refine_ls_weighting_details 'calc w=1/[\s^2^(Fo^2^)+(0.1220P)^2^+1.1813P] where P=(Fo^2^+2Fc^2^)/3'
_refine_ls_weighting_scheme calc
_refine_ls_wR_factor_gt 0.1781
_refine_ls_wR_factor_ref 0.2042
_reflns_number_gt 4000
_reflns_number_total 5651
_reflns_threshold_expression >2sigma(I)
_cod_data_source_file ja062405asi20060407_122340.cif
_cod_data_source_block GUCG001N
_cod_database_code 4101552

loop_
_symmetry_equiv_pos_as_xyz
'x, y, z'
'-x, -y, -z'

loop_
_atom_site_label
_atom_site_type_symbol
_atom_site_fract_x
_atom_site_fract_y
_atom_site_fract_z
_atom_site_U_iso_or_equiv
_atom_site_adp_type
_atom_site_occupancy
_atom_site_symmetry_multiplicity
_atom_site_calc_flag
_atom_site_refinement_flags
_atom_site_disorder_assembly
_atom_site_disorder_group
B B 0.1438(4) 0.1839(4) 0.9866(3) 0.0558(13) Uani 1 1 d . . .
N1 N 0.2099(3) 0.2581(3) 0.96746(19) 0.0588(10) Uani 1 1 d . . .
N2 N 0.1159(3) 0.1883(3) 1.06886(18) 0.0564(9) Uani 1 1 d . . .
C1 C 0.1893(4) 0.3468(4) 0.9975(3) 0.0631(12) Uani 1 1 d . . .
C2 C 0.2449(4) 0.4072(4) 0.9579(3) 0.0782(14) Uani 1 1 d . . .
C3 C 0.2965(4) 0.3552(4) 0.9044(3) 0.0813(15) Uani 1 1 d . . .
C11 C 0.3677(5) 0.3876(5) 0.8484(3) 0.112(2) Uani 1 1 d . . .
H11A H 0.4026 0.4271 0.8688 0.134 Uiso 1 1 calc R . .
H11B H 0.4251 0.3239 0.8393 0.134 Uiso 1 1 calc R . .
C12 C 0.3035(6) 0.4541(6) 0.7770(4) 0.159(3) Uani 1 1 d . . .
H12A H 0.3515 0.4729 0.7434 0.238 Uiso 1 1 calc R . .
H12B H 0.2474 0.5178 0.7856 0.238 Uiso 1 1 calc R . .
H12C H 0.2702 0.4146 0.7560 0.238 Uiso 1 1 calc R . .
C4 C 0.2729(4) 0.2646(4) 0.9104(3) 0.0683(13) Uani 1 1 d . . .
C5 C 0.0829(4) 0.1230(4) 1.1185(3) 0.0668(13) Uani 1 1 d . . .
C6 C 0.0364(4) 0.1730(5) 1.1755(3) 0.0775(14) Uani 1 1 d . . .
C7 C 0.0405(4) 0.2723(4) 1.1609(3) 0.0772(14) Uani 1 1 d . . .
C8 C 0.0909(4) 0.2827(4) 1.0937(2) 0.0627(12) Uani 1 1 d . . .
C9 C 0.1255(4) 0.3614(3) 1.0566(3) 0.0654(13) Uani 1 1 d . . .
C10 C 0.2569(6) 0.5059(4) 0.9720(4) 0.126(2) Uani 1 1 d . . .
H10A H 0.2134 0.5289 1.0112 0.190 Uiso 1 1 calc R . .
H10B H 0.2323 0.5617 0.9278 0.190 Uiso 1 1 calc R . .
H10C H 0.3325 0.4895 0.9861 0.190 Uiso 1 1 calc R . .
C13 C -0.0014(6) 0.3516(5) 1.2094(3) 0.126(2) Uani 1 1 d . . .
H131 H -0.0437 0.3281 1.2456 0.190 Uiso 1 1 calc R . .
H132 H -0.0468 0.4202 1.1793 0.190 Uiso 1 1 calc R . .
H133 H 0.0597 0.3567 1.2340 0.190 Uiso 1 1 calc R . .
C14 C -0.0105(5) 0.1254(5) 1.2420(3) 0.1034(18) Uani 1 1 d . . .
H14A H -0.0766 0.1809 1.2519 0.124 Uiso 1 1 calc R . .
H14B H -0.0315 0.0710 1.2294 0.124 Uiso 1 1 calc R . .
C15 C 0.0658(5) 0.0774(6) 1.3109(3) 0.128(2) Uani 1 1 d . . .
H15A H 0.0305 0.0489 1.3500 0.192 Uiso 1 1 calc R . .
H15B H 0.0851 0.1311 1.3251 0.192 Uiso 1 1 calc R . .
H15C H 0.1309 0.0211 1.3022 0.192 Uiso 1 1 calc R . .
C1A C 0.0942(5) 0.4630(4) 1.0825(3) 0.0948(17) Uani 1 1 d . . .
H1A1 H 0.0504 0.4609 1.1235 0.142 Uiso 1 1 calc R . .
H1A2 H 0.0527 0.5223 1.0428 0.142 Uiso 1 1 calc R . .
H1A3 H 0.1593 0.4711 1.0979 0.142 Uiso 1 1 calc R . .
C1B C 0.3091(4) 0.1877(4) 0.8609(3) 0.0859(15) Uani 1 1 d . . .
H1B1 H 0.2820 0.1324 0.8762 0.129 Uiso 1 1 calc R . .
H1B2 H 0.3878 0.1567 0.8640 0.129 Uiso 1 1 calc R . .
H1B3 H 0.2807 0.2248 0.8107 0.129 Uiso 1 1 calc R . .
C1C C 0.0945(4) 0.0137(4) 1.1122(3) 0.0834(15) Uani 1 1 d . . .
H1C1 H 0.1290 -0.0017 1.0681 0.125 Uiso 1 1 calc R . .
H1C2 H 0.0232 0.0109 1.1096 0.125 Uiso 1 1 calc R . .
H1C3 H 0.1387 -0.0382 1.1547 0.125 Uiso 1 1 calc R . .
C1" C 0.2216(3) 0.0649(3) 0.9821(2) 0.0538(11) Uani 1 1 d . . .
C2" C 0.3261(4) 0.0148(4) 1.0227(3) 0.0722(13) Uani 1 1 d . . .
H2" H 0.3481 0.0526 1.0508 0.087 Uiso 1 1 calc R . .
C3" C 0.3966(4) -0.0873(4) 1.0224(3) 0.0767(14) Uani 1 1 d . . .
H3" H 0.4647 -0.1170 1.0497 0.092 Uiso 1 1 calc R . .
C4" C 0.3662(4) -0.1463(4) 0.9812(3) 0.0674(13) Uani 1 1 d . . .
C5" C 0.4354(4) -0.2557(4) 0.9793(3) 0.0876(16) Uani 1 1 d . . .
H5" H 0.5036 -0.2892 1.0066 0.105 Uiso 1 1 calc R . .
C6" C 0.4015(5) -0.3086(4) 0.9384(4) 0.0924(17) Uani 1 1 d . . .
H6" H 0.4463 -0.3785 0.9378 0.111 Uiso 1 1 calc R . .
C7" C 0.3002(5) -0.2598(5) 0.8972(3) 0.0855(16) Uani 1 1 d . . .
H7" H 0.2778 -0.2978 0.8695 0.103 Uiso 1 1 calc R . .
C8" C 0.2337(4) -0.1586(4) 0.8966(3) 0.0723(13) Uani 1 1 d . . .
H8" H 0.1668 -0.1273 0.8677 0.087 Uiso 1 1 calc R . .
C9" C 0.2641(4) -0.0997(4) 0.9388(2) 0.0596(12) Uani 1 1 d . . .
C10" C 0.1932(4) 0.0075(3) 0.9410(2) 0.0600(12) Uani 1 1 d . . .
H10" H 0.1254 0.0386 0.9132 0.072 Uiso 1 1 calc R . .
C11" C 0.0287(3) 0.2390(3) 0.9323(2) 0.0553(11) Uani 1 1 d . . .
C12" C 0.0168(4) 0.3051(4) 0.8648(3) 0.0671(13) Uani 1 1 d . . .
H12" H 0.0769 0.3196 0.8484 0.081 Uiso 1 1 calc R . .
C13" C -0.0846(4) 0.3539(3) 0.8173(3) 0.0677(13) Uani 1 1 d . . .
C14" C -0.0928(5) 0.4229(4) 0.7490(3) 0.0885(16) Uani 1 1 d . . .
H14" H -0.0325 0.4376 0.7332 0.106 Uiso 1 1 calc R . .
C15" C -0.1912(6) 0.4692(5) 0.7050(3) 0.1025(18) Uani 1 1 d . . .
H15" H -0.1974 0.5150 0.6593 0.123 Uiso 1 1 calc R . .
C16" C -0.2814(6) 0.4469(5) 0.7292(4) 0.110(2) Uani 1 1 d . . .
H16" H -0.3471 0.4775 0.6990 0.132 Uiso 1 1 calc R . .
C17" C -0.2752(5) 0.3821(5) 0.7955(4) 0.1028(18) Uani 1 1 d . . .
H17" H -0.3368 0.3696 0.8108 0.123 Uiso 1 1 calc R . .
C18" C -0.1743(4) 0.3318(4) 0.8428(3) 0.0751(14) Uani 1 1 d . . .
C19" C -0.1635(5) 0.2654(5) 0.9114(4) 0.0886(16) Uani 1 1 d . . .
H19" H -0.2231 0.2504 0.9284 0.106 Uiso 1 1 calc R . .
C20" C -0.0654(4) 0.2211(4) 0.9546(3) 0.0748(14) Uani 1 1 d . . .
H20" H -0.0608 0.1771 1.0009 0.090 Uiso 1 1 calc R . .
B' B 0.3779(4) -0.2278(4) 0.5611(3) 0.0584(14) Uani 1 1 d . . .
N1' N 0.4178(3) -0.2122(3) 0.4803(2) 0.0625(10) Uani 1 1 d . . .
N2' N 0.4816(3) -0.2500(3) 0.6141(2) 0.0583(10) Uani 1 1 d . . .
C1' C 0.4961(4) -0.1677(4) 0.4629(3) 0.0660(13) Uani 1 1 d . . .
C2' C 0.4991(5) -0.1462(5) 0.3856(3) 0.0932(17) Uani 1 1 d . A .
C3' C 0.4248(6) -0.1796(6) 0.3565(3) 0.112(2) Uani 1 1 d DU . .
C11' C 0.4293(10) -0.2068(9) 0.2820(4) 0.114(4) Uani 0.665(13) 1 d PDU A 1
H111 H 0.5010 -0.2201 0.2639 0.137 Uiso 0.665(13) 1 calc PR A 1
H112 H 0.4113 -0.2685 0.2834 0.137 Uiso 0.665(13) 1 calc PR A 1
C12' C 0.3428(12) -0.1071(11) 0.2355(7) 0.189(7) Uani 0.665(13) 1 d PDU A 1
H121 H 0.3375 -0.1150 0.1856 0.284 Uiso 0.665(13) 1 calc PR A 1
H122 H 0.3624 -0.0475 0.2357 0.284 Uiso 0.665(13) 1 calc PR A 1
H123 H 0.2734 -0.0951 0.2555 0.284 Uiso 0.665(13) 1 calc PR A 1
C21' C 0.3720(14) -0.1434(14) 0.2783(5) 0.095(6) Uani 0.335(13) 1 d PDU A 2
H211 H 0.3760 -0.0760 0.2547 0.114 Uiso 0.335(13) 1 calc PR A 2
H212 H 0.2953 -0.1332 0.2783 0.114 Uiso 0.335(13) 1 calc PR A 2
C22' C 0.4316(18) -0.2270(18) 0.2366(13) 0.125(8) Uani 0.335(13) 1 d PDU A 2
H221 H 0.3968 -0.2063 0.1870 0.187 Uiso 0.335(13) 1 calc PR A 2
H222 H 0.4294 -0.2940 0.2612 0.187 Uiso 0.335(13) 1 calc PR A 2
H233 H 0.5065 -0.2342 0.2348 0.187 Uiso 0.335(13) 1 calc PR A 2
C4' C 0.3756(4) -0.2192(4) 0.4163(3) 0.0793(15) Uani 1 1 d . A .
C5' C 0.4973(4) -0.2860(3) 0.6884(3) 0.0653(13) Uani 1 1 d . . .
C6' C 0.5843(4) -0.2658(4) 0.7168(3) 0.0803(14) Uani 1 1 d . . .
C7' C 0.6215(4) -0.2149(4) 0.6580(3) 0.0828(15) Uani 1 1 d . . .
C8' C 0.5578(4) -0.2039(3) 0.5929(3) 0.0648(13) Uani 1 1 d . . .
C9' C 0.5614(4) -0.1607(3) 0.5186(3) 0.0700(14) Uani 1 1 d . . .
C10' C 0.5722(6) -0.1005(6) 0.3387(3) 0.143(3) Uani 1 1 d . . .
H10D H 0.6164 -0.0821 0.3702 0.214 Uiso 1 1 calc R A .
H10E H 0.5271 -0.0379 0.3025 0.214 Uiso 1 1 calc R . .
H10F H 0.6191 -0.1528 0.3141 0.214 Uiso 1 1 calc R . .
C13' C 0.7194(5) -0.1834(6) 0.6655(4) 0.127(2) Uani 1 1 d . . .
H134 H 0.7678 -0.2050 0.6282 0.190 Uiso 1 1 calc R . .
H135 H 0.7582 -0.2179 0.7137 0.190 Uiso 1 1 calc R . .
H136 H 0.6935 -0.1074 0.6593 0.190 Uiso 1 1 calc R . .
C14' C 0.6248(5) -0.2912(5) 0.7973(4) 0.114(2) Uani 1 1 d . . .
H14C H 0.6003 -0.3445 0.8247 0.137 Uiso 1 1 calc R . .
H14D H 0.7044 -0.3220 0.8020 0.137 Uiso 1 1 calc R . .
C15' C 0.5864(6) -0.1962(6) 0.8317(4) 0.136(3) Uani 1 1 d . . .
H15D H 0.6156 -0.2180 0.8827 0.204 Uiso 1 1 calc R . .
H15E H 0.5076 -0.1665 0.8289 0.204 Uiso 1 1 calc R . .
H15F H 0.6113 -0.1435 0.8055 0.204 Uiso 1 1 calc R . .
C1A' C 0.6398(4) -0.1058(4) 0.4982(3) 0.0998(18) Uani 1 1 d . . .
H1A4 H 0.6788 -0.1071 0.5424 0.150 Uiso 1 1 calc R . .
H1A5 H 0.5992 -0.0332 0.4724 0.150 Uiso 1 1 calc R . .
H1A6 H 0.6912 -0.1424 0.4669 0.150 Uiso 1 1 calc R . .
C1B' C 0.2893(5) -0.2629(5) 0.4081(3) 0.0995(18) Uani 1 1 d . . .
H1B4 H 0.2667 -0.2840 0.4559 0.149 Uiso 1 1 calc R A .
H1B5 H 0.3190 -0.3236 0.3864 0.149 Uiso 1 1 calc R . .
H1B6 H 0.2272 -0.2089 0.3766 0.149 Uiso 1 1 calc R . .
C1C' C 0.4321(4) -0.3390(4) 0.7326(3) 0.0840(15) Uani 1 1 d . . .
H1C4 H 0.3775 -0.3426 0.7003 0.126 Uiso 1 1 calc R . .
H1C5 H 0.3969 -0.2989 0.7682 0.126 Uiso 1 1 calc R . .
H1C6 H 0.4798 -0.4098 0.7581 0.126 Uiso 1 1 calc R . .
C21" C 0.2812(3) -0.1145(3) 0.5688(2) 0.0532(11) Uani 1 1 d . . .
C22" C 0.1985(4) -0.0500(4) 0.5108(3) 0.0668(13) Uani 1 1 d . . .
H22" H 0.2020 -0.0711 0.4661 0.080 Uiso 1 1 calc R . .
C23" C 0.1140(4) 0.0414(4) 0.5167(3) 0.0713(13) Uani 1 1 d . . .
H23" H 0.0616 0.0806 0.4768 0.086 Uiso 1 1 calc R . .
C24" C 0.1059(4) 0.0768(4) 0.5834(3) 0.0620(12) Uani 1 1 d . . .
C25" C 0.0200(4) 0.1698(4) 0.5928(3) 0.0816(15) Uani 1 1 d . . .
H25" H -0.0332 0.2106 0.5536 0.098 Uiso 1 1 calc R . .
C26" C 0.0127(5) 0.2013(5) 0.6571(4) 0.0967(18) Uani 1 1 d . . .
H26" H -0.0451 0.2629 0.6621 0.116 Uiso 1 1 calc R . .
C27" C 0.0930(5) 0.1404(5) 0.7168(3) 0.0888(16) Uani 1 1 d . . .
H27" H 0.0880 0.1615 0.7615 0.107 Uiso 1 1 calc R . .
C28" C 0.1784(4) 0.0506(4) 0.7090(3) 0.0727(13) Uani 1 1 d . . .
H28" H 0.2319 0.0118 0.7484 0.087 Uiso 1 1 calc R . .
C29" C 0.1870(3) 0.0156(3) 0.6426(2) 0.0538(11) Uani 1 1 d . . .
C30" C 0.2726(3) -0.0774(3) 0.6326(2) 0.0544(11) Uani 1 1 d . . .
H30" H 0.3268 -0.1162 0.6715 0.065 Uiso 1 1 calc R . .
C31" C 0.3406(4) -0.3266(3) 0.5756(2) 0.0595(12) Uani 1 1 d . . .
C32" C 0.4171(4) -0.4293(4) 0.5719(3) 0.0829(15) Uani 1 1 d . . .
H32" H 0.4903 -0.4396 0.5673 0.099 Uiso 1 1 calc R . .
C33" C 0.3874(5) -0.5130(4) 0.5747(3) 0.0995(18) Uani 1 1 d . . .
H33" H 0.4404 -0.5791 0.5726 0.119 Uiso 1 1 calc R . .
C34" C 0.2782(5) -0.5011(5) 0.5809(3) 0.0883(16) Uani 1 1 d . . .
C35" C 0.2425(7) -0.5859(5) 0.5805(4) 0.130(3) Uani 1 1 d . . .
H35" H 0.2931 -0.6520 0.5762 0.157 Uiso 1 1 calc R . .
C36" C 0.1365(9) -0.5708(8) 0.5862(4) 0.144(3) Uani 1 1 d . . .
H36" H 0.1145 -0.6265 0.5854 0.173 Uiso 1 1 calc R . .
C37" C 0.0597(7) -0.4731(8) 0.5932(4) 0.130(3) Uani 1 1 d . . .
H37" H -0.0131 -0.4643 0.5974 0.156 Uiso 1 1 calc R . .
C38" C 0.0896(5) -0.3898(5) 0.5941(3) 0.0964(18) Uani 1 1 d . . .
H38" H 0.0372 -0.3248 0.5989 0.116 Uiso 1 1 calc R . .
C39" C 0.2000(5) -0.4020(4) 0.5877(3) 0.0748(14) Uani 1 1 d . . .
C40" C 0.2354(4) -0.3170(4) 0.5856(2) 0.0650(13) Uani 1 1 d . . .
H40" H 0.1844 -0.2518 0.5914 0.078 Uiso 1 1 calc R . .

loop_
_atom_site_aniso_label
_atom_site_aniso_U_11
_atom_site_aniso_U_22
_atom_site_aniso_U_33
_atom_site_aniso_U_23
_atom_site_aniso_U_13
_atom_site_aniso_U_12
B 0.068(3) 0.062(3) 0.045(3) -0.014(3) 0.002(3) -0.033(3)
N1 0.068(2) 0.064(3) 0.053(2) -0.0119(19) 0.000(2) -0.035(2)
N2 0.067(2) 0.066(2) 0.043(2) -0.013(2) 0.0035(18) -0.033(2)
C1 0.077(3) 0.059(3) 0.056(3) -0.010(3) -0.009(3) -0.032(3)
C2 0.090(4) 0.075(3) 0.080(4) -0.005(3) -0.007(3) -0.051(3)
C3 0.082(3) 0.095(4) 0.073(4) 0.005(3) -0.001(3) -0.054(3)
C11 0.127(5) 0.123(5) 0.101(5) 0.004(4) 0.006(4) -0.080(4)
C12 0.160(6) 0.205(8) 0.103(6) 0.050(5) -0.005(5) -0.107(6)
C4 0.072(3) 0.077(3) 0.066(3) -0.008(3) 0.007(3) -0.045(3)
C5 0.068(3) 0.087(4) 0.051(3) -0.011(3) -0.001(2) -0.038(3)
C6 0.086(3) 0.111(5) 0.041(3) -0.017(3) 0.010(3) -0.045(3)
C7 0.088(3) 0.086(4) 0.054(4) -0.025(3) 0.004(3) -0.026(3)
C8 0.075(3) 0.065(3) 0.044(3) -0.013(3) -0.008(2) -0.022(3)
C9 0.077(3) 0.054(3) 0.062(3) -0.016(3) -0.017(3) -0.022(3)
C10 0.168(6) 0.091(4) 0.150(6) -0.025(4) 0.003(5) -0.084(4)
C13 0.172(6) 0.115(5) 0.073(4) -0.045(4) 0.028(4) -0.024(4)
C14 0.116(4) 0.146(5) 0.066(4) -0.021(4) 0.012(4) -0.072(4)
C15 0.134(5) 0.207(7) 0.064(4) -0.001(4) -0.011(4) -0.106(5)
C1A 0.122(4) 0.066(3) 0.087(4) -0.027(3) -0.017(3) -0.022(3)
C1B 0.099(4) 0.104(4) 0.073(4) -0.030(3) 0.026(3) -0.055(3)
C1C 0.103(4) 0.084(4) 0.079(4) -0.011(3) 0.016(3) -0.057(3)
C1" 0.062(3) 0.061(3) 0.044(3) -0.012(2) 0.000(2) -0.030(2)
C2" 0.078(4) 0.080(4) 0.067(3) -0.024(3) -0.001(3) -0.036(3)
C3" 0.065(3) 0.086(4) 0.075(4) -0.010(3) -0.014(3) -0.028(3)
C4" 0.069(3) 0.072(4) 0.065(3) -0.010(3) 0.002(3) -0.034(3)
C5" 0.079(3) 0.074(4) 0.097(4) -0.010(3) 0.004(3) -0.020(3)
C6" 0.104(5) 0.072(4) 0.109(5) -0.032(4) 0.023(4) -0.036(4)
C7" 0.105(4) 0.075(4) 0.089(4) -0.023(3) 0.023(4) -0.047(4)
C8" 0.088(3) 0.069(4) 0.071(3) -0.022(3) 0.010(3) -0.039(3)
C9" 0.072(3) 0.067(3) 0.050(3) -0.012(2) 0.006(3) -0.039(3)
C10" 0.066(3) 0.063(3) 0.056(3) -0.013(2) 0.003(2) -0.031(3)
C11" 0.068(3) 0.059(3) 0.048(3) -0.019(2) 0.006(2) -0.030(2)
C12" 0.085(4) 0.063(3) 0.056(3) -0.020(3) 0.003(3) -0.028(3)
C13" 0.094(4) 0.049(3) 0.052(3) -0.020(3) -0.004(3) -0.015(3)
C14" 0.109(5) 0.083(4) 0.063(4) -0.013(3) -0.002(3) -0.028(3)
C15" 0.116(5) 0.091(4) 0.076(4) -0.012(3) -0.018(4) -0.018(4)
C16" 0.105(5) 0.099(5) 0.103(6) -0.030(4) -0.029(4) -0.011(4)
C17" 0.091(5) 0.102(4) 0.104(5) -0.021(4) -0.023(4) -0.026(4)
C18" 0.075(4) 0.081(4) 0.077(4) -0.026(3) 0.000(3) -0.035(3)
C19" 0.085(4) 0.100(4) 0.095(5) -0.022(4) 0.006(4) -0.052(3)
C20" 0.070(3) 0.086(4) 0.070(3) -0.013(3) -0.003(3) -0.036(3)
B' 0.068(3) 0.067(3) 0.053(3) -0.017(3) 0.016(3) -0.039(3)
N1' 0.075(2) 0.067(2) 0.061(3) -0.0201(19) 0.022(2) -0.041(2)
N2' 0.058(2) 0.062(2) 0.059(3) -0.0158(19) 0.011(2) -0.0260(19)
C1' 0.078(3) 0.072(3) 0.067(4) -0.025(3) 0.024(3) -0.045(3)
C2' 0.128(5) 0.122(4) 0.067(4) -0.032(3) 0.046(3) -0.084(4)
C3' 0.164(6) 0.177(6) 0.056(3) -0.042(4) 0.035(4) -0.125(5)
C11' 0.118(9) 0.155(12) 0.081(8) -0.047(7) 0.033(7) -0.055(7)
C12' 0.193(13) 0.227(14) 0.087(9) -0.042(10) -0.033(9) -0.013(10)
C21' 0.117(19) 0.137(19) 0.065(10) -0.028(12) 0.029(10) -0.083(15)
C22' 0.139(16) 0.19(2) 0.085(15) -0.070(14) 0.034(14) -0.083(15)
C4' 0.099(4) 0.113(4) 0.057(4) -0.034(3) 0.022(3) -0.067(3)
C5' 0.061(3) 0.068(3) 0.061(4) -0.004(3) 0.000(3) -0.024(2)
C6' 0.077(3) 0.083(4) 0.070(4) 0.001(3) -0.016(3) -0.028(3)
C7' 0.071(3) 0.091(4) 0.088(4) -0.013(3) -0.008(3) -0.037(3)
C8' 0.058(3) 0.069(3) 0.070(4) -0.008(3) 0.009(3) -0.032(3)
C9' 0.067(3) 0.066(3) 0.092(4) -0.026(3) 0.026(3) -0.037(3)
C10' 0.216(7) 0.208(7) 0.091(5) -0.056(5) 0.073(5) -0.165(7)
C13' 0.100(4) 0.178(6) 0.124(5) -0.013(5) -0.016(4) -0.089(5)
C14' 0.100(4) 0.135(6) 0.096(5) 0.007(4) -0.029(4) -0.052(4)
C15' 0.184(7) 0.174(7) 0.086(5) -0.036(5) -0.001(5) -0.107(6)
C1A' 0.105(4) 0.122(4) 0.106(4) -0.025(4) 0.026(3) -0.081(4)
C1B' 0.124(4) 0.148(5) 0.071(4) -0.041(3) 0.021(3) -0.094(4)
C1C' 0.097(4) 0.088(4) 0.066(3) 0.000(3) 0.006(3) -0.044(3)
C21" 0.057(3) 0.061(3) 0.050(3) -0.012(3) 0.008(2) -0.032(2)
C22" 0.076(3) 0.077(4) 0.054(3) -0.018(3) 0.002(3) -0.034(3)
C23" 0.067(3) 0.076(4) 0.062(4) -0.003(3) -0.008(3) -0.025(3)
C24" 0.057(3) 0.063(3) 0.068(4) -0.014(3) 0.009(3) -0.026(3)
C25" 0.068(3) 0.077(4) 0.092(4) -0.014(3) 0.001(3) -0.024(3)
C26" 0.085(4) 0.086(4) 0.121(6) -0.046(4) 0.020(4) -0.023(3)
C27" 0.101(4) 0.088(4) 0.094(5) -0.047(4) 0.024(4) -0.040(4)
C28" 0.080(3) 0.075(4) 0.066(4) -0.028(3) 0.011(3) -0.028(3)
C29" 0.055(3) 0.056(3) 0.055(3) -0.012(3) 0.008(3) -0.027(3)
C30" 0.059(3) 0.059(3) 0.047(3) -0.007(2) 0.000(2) -0.028(3)
C31" 0.067(3) 0.069(3) 0.050(3) -0.016(2) 0.016(2) -0.033(3)
C32" 0.091(4) 0.074(4) 0.094(4) -0.030(3) 0.037(3) -0.037(3)
C33" 0.127(5) 0.071(4) 0.113(5) -0.028(3) 0.046(4) -0.048(4)
C34" 0.119(5) 0.089(4) 0.087(4) -0.027(3) 0.033(3) -0.069(4)
C35" 0.178(7) 0.110(5) 0.149(7) -0.044(4) 0.053(5) -0.098(5)
C36" 0.196(9) 0.155(8) 0.153(7) -0.046(6) 0.048(6) -0.139(8)
C37" 0.159(7) 0.171(7) 0.118(6) -0.034(5) 0.032(5) -0.128(7)
C38" 0.103(4) 0.136(5) 0.078(4) -0.014(3) 0.017(3) -0.082(4)
C39" 0.099(4) 0.088(4) 0.058(3) -0.018(3) 0.019(3) -0.058(4)
C40" 0.080(3) 0.075(3) 0.053(3) -0.015(2) 0.014(2) -0.045(3)

loop_
_atom_type_symbol
_atom_type_description
_atom_type_scat_dispersion_real
_atom_type_scat_dispersion_imag
_atom_type_scat_source
C C .0033 .0016 'International Tables Vol C Tables 4.2.6.8 and 6.1.1.4'
H H .0000 .0000 'International Tables Vol C Tables 4.2.6.8 and 6.1.1.4'
B B .0013 .0007 'International Tables Vol C Tables 4.2.6.8 and 6.1.1.4'
N N .0061 .0033 'International Tables Vol C Tables 4.2.6.8 and 6.1.1.4'

loop_
_geom_angle_atom_site_label_1
_geom_angle_atom_site_label_2
_geom_angle_atom_site_label_3
_geom_angle
N2 B N1 104.1(3)
N2 B C1" 110.5(3)
N1 B C1" 109.0(3)
N2 B C11" 108.6(3)
N1 B C11" 108.0(3)
C1" B C11" 116.0(4)
C4 N1 C1 108.1(4)
C4 N1 B 128.1(4)
C1 N1 B 122.1(4)
C5 N2 C8 107.4(4)
C5 N2 B 129.4(4)
C8 N2 B 120.9(3)
C9 C1 N1 120.6(4)
C9 C1 C2 131.9(5)
N1 C1 C2 107.5(4)
C3 C2 C1 107.2(4)
C3 C2 C10 123.7(5)
C1 C2 C10 128.9(6)
C2 C3 C4 107.9(4)
C2 C3 C11 127.5(5)
C4 C3 C11 124.6(6)
C12 C11 C3 112.2(5)
C12 C11 H11A 109.2
C3 C11 H11A 109.2
C12 C11 H11B 109.2
C3 C11 H11B 109.2
H11A C11 H11B 107.9
C11 C12 H12A 109.5
C11 C12 H12B 109.5
H12A C12 H12B 109.5
C11 C12 H12C 109.5
H12A C12 H12C 109.5
H12B C12 H12C 109.5
N1 C4 C3 109.2(4)
N1 C4 C1B 125.3(4)
C3 C4 C1B 125.5(5)
N2 C5 C6 109.8(4)
N2 C5 C1C 124.2(4)
C6 C5 C1C 125.9(5)
C7 C6 C5 108.1(4)
C7 C6 C14 126.0(5)
C5 C6 C14 125.9(5)
C6 C7 C8 106.7(4)
C6 C7 C13 124.6(5)
C8 C7 C13 128.7(5)
C9 C8 N2 119.9(4)
C9 C8 C7 131.7(5)
N2 C8 C7 108.0(4)
C1 C9 C8 121.6(4)
C1 C9 C1A 119.6(5)
C8 C9 C1A 118.8(5)
C2 C10 H10A 109.5
C2 C10 H10B 109.5
H10A C10 H10B 109.5
C2 C10 H10C 109.5
H10A C10 H10C 109.5
H10B C10 H10C 109.5
C7 C13 H131 109.5
C7 C13 H132 109.5
H131 C13 H132 109.5
C7 C13 H133 109.5
H131 C13 H133 109.5
H132 C13 H133 109.5
C15 C14 C6 114.6(4)
C15 C14 H14A 108.6
C6 C14 H14A 108.6
C15 C14 H14B 108.6
C6 C14 H14B 108.6
H14A C14 H14B 107.6
C14 C15 H15A 109.5
C14 C15 H15B 109.5
H15A C15 H15B 109.5
C14 C15 H15C 109.5
H15A C15 H15C 109.5
H15B C15 H15C 109.5
C9 C1A H1A1 109.5
C9 C1A H1A2 109.5
H1A1 C1A H1A2 109.5
C9 C1A H1A3 109.5
H1A1 C1A H1A3 109.5
H1A2 C1A H1A3 109.5
C4 C1B H1B1 109.5
C4 C1B H1B2 109.5
H1B1 C1B H1B2 109.5
C4 C1B H1B3 109.5
H1B1 C1B H1B3 109.5
H1B2 C1B H1B3 109.5
C5 C1C H1C1 109.5
C5 C1C H1C2 109.5
H1C1 C1C H1C2 109.5
C5 C1C H1C3 109.5
H1C1 C1C H1C3 109.5
H1C2 C1C H1C3 109.5
C10" C1" C2" 116.7(4)
C10" C1" B 123.7(4)
C2" C1" B 119.6(4)
C3" C2" C1" 122.9(4)
C3" C2" H2" 118.5
C1" C2" H2" 118.5
C2" C3" C4" 120.1(5)
C2" C3" H3" 120.0
C4" C3" H3" 120.0
C3" C4" C9" 119.4(5)
C3" C4" C5" 123.3(5)
C9" C4" C5" 117.3(5)
C6" C5" C4" 120.5(5)
C6" C5" H5" 119.7
C4" C5" H5" 119.7
C5" C6" C7" 120.5(5)
C5" C6" H6" 119.8
C7" C6" H6" 119.8
C8" C7" C6" 121.3(5)
C8" C7" H7" 119.3
C6" C7" H7" 119.3
C7" C8" C9" 120.8(5)
C7" C8" H8" 119.6
C9" C8" H8" 119.6
C8" C9" C4" 119.6(5)
C8" C9" C10" 122.0(5)
C4" C9" C10" 118.4(4)
C1" C10" C9" 122.5(4)
C1" C10" H10" 118.8
C9" C10" H10" 118.8
C12" C11" C20" 115.8(4)
C12" C11" B 123.2(4)
C20" C11" B 120.9(4)
C11" C12" C13" 123.2(4)
C11" C12" H12" 118.4
C13" C12" H12" 118.4
C18" C13" C14" 121.4(5)
C18" C13" C12" 117.8(4)
C14" C13" C12" 120.8(5)
C15" C14" C13" 119.4(6)
C15" C14" H14" 120.3
C13" C14" H14" 120.3
C14" C15" C16" 119.9(6)
C14" C15" H15" 120.1
C16" C15" H15" 120.1
C17" C16" C15" 121.3(6)
C17" C16" H16" 119.4
C15" C16" H16" 119.4
C16" C17" C18" 120.7(6)
C16" C17" H17" 119.7
C18" C17" H17" 119.7
C19" C18" C13" 119.6(5)
C19" C18" C17" 123.1(6)
C13" C18" C17" 117.3(5)
C20" C19" C18" 120.4(5)
C20" C19" H19" 119.8
C18" C19" H19" 119.8
C19" C20" C11" 123.2(5)
C19" C20" H20" 118.4
C11" C20" H20" 118.4
N2' B' N1' 104.2(3)
N2' B' C31" 112.1(4)
N1' B' C31" 109.1(4)
N2' B' C21" 108.2(4)
N1' B' C21" 108.6(3)
C31" B' C21" 114.2(3)
C4' N1' C1' 107.6(4)
C4' N1' B' 129.8(4)
C1' N1' B' 121.7(4)
C5' N2' C8' 107.6(4)
C5' N2' B' 127.8(3)
C8' N2' B' 122.0(4)
C9' C1' N1' 120.6(4)
C9' C1' C2' 130.9(4)
N1' C1' C2' 108.1(4)
C3' C2' C1' 107.2(4)
C3' C2' C10' 123.7(5)
C1' C2' C10' 129.0(5)
C2' C3' C4' 107.2(4)
C2' C3' C21' 126.7(10)
C4' C3' C21' 122.1(10)
C2' C3' C11' 124.0(7)
C4' C3' C11' 125.0(7)
C21' C3' C11' 35.2(7)
C12' C11' C3' 101.5(7)
C12' C11' H111 111.5
C3' C11' H111 111.5
C12' C11' H112 111.5
C3' C11' H112 111.5
H111 C11' H112 109.3
C11' C12' H121 109.5
C11' C12' H122 109.5
H121 C12' H122 109.5
C11' C12' H123 109.5
H121 C12' H123 109.5
H122 C12' H123 109.5
C3' C21' C22' 108.6(12)
C3' C21' H211 110.0
C22' C21' H211 110.0
C3' C21' H212 110.0
C22' C21' H212 110.0
H211 C21' H212 108.4
C21' C22' H221 109.5
C21' C22' H222 109.5
H221 C22' H222 109.5
C21' C22' H233 109.5
H221 C22' H233 109.5
H222 C22' H233 109.5
N1' C4' C3' 109.8(4)
N1' C4' C1B' 126.3(4)
C3' C4' C1B' 123.9(5)
N2' C5' C6' 109.8(4)
N2' C5' C1C' 124.4(4)
C6' C5' C1C' 125.8(5)
C7' C6' C5' 107.3(4)
C7' C6' C14' 126.7(5)
C5' C6' C14' 126.0(5)
C6' C7' C8' 107.8(4)
C6' C7' C13' 123.4(5)
C8' C7' C13' 128.7(5)
C9' C8' N2' 120.3(4)
C9' C8' C7' 132.2(4)
N2' C8' C7' 107.4(4)
C1' C9' C8' 121.8(4)
C1' C9' C1A' 119.3(5)
C8' C9' C1A' 118.9(5)
C2' C10' H10D 109.5
C2' C10' H10E 109.5
H10D C10' H10E 109.5
C2' C10' H10F 109.5
H10D C10' H10F 109.5
H10E C10' H10F 109.5
C7' C13' H134 109.5
C7' C13' H135 109.5
H134 C13' H135 109.5
C7' C13' H136 109.5
H134 C13' H136 109.5
H135 C13' H136 109.5
C15' C14' C6' 113.9(5)
C15' C14' H14C 108.8
C6' C14' H14C 108.8
C15' C14' H14D 108.8
C6' C14' H14D 108.8
H14C C14' H14D 107.7
C14' C15' H15D 109.5
C14' C15' H15E 109.5
H15D C15' H15E 109.5
C14' C15' H15F 109.5
H15D C15' H15F 109.5
H15E C15' H15F 109.5
C9' C1A' H1A4 109.5
C9' C1A' H1A5 109.5
H1A4 C1A' H1A5 109.5
C9' C1A' H1A6 109.5
H1A4 C1A' H1A6 109.5
H1A5 C1A' H1A6 109.5
C4' C1B' H1B4 109.5
C4' C1B' H1B5 109.5
H1B4 C1B' H1B5 109.5
C4' C1B' H1B6 109.5
H1B4 C1B' H1B6 109.5
H1B5 C1B' H1B6 109.5
C5' C1C' H1C4 109.5
C5' C1C' H1C5 109.5
H1C4 C1C' H1C5 109.5
C5' C1C' H1C6 109.5
H1C4 C1C' H1C6 109.5
H1C5 C1C' H1C6 109.5
C30" C21" C22" 115.2(4)
C30" C21" B' 122.7(4)
C22" C21" B' 122.1(4)
C23" C22" C21" 123.5(4)
C23" C22" H22" 118.2
C21" C22" H22" 118.2
C22" C23" C24" 120.1(4)
C22" C23" H23" 119.9
C24" C23" H23" 119.9
C25" C24" C29" 119.1(5)
C25" C24" C23" 122.6(5)
C29" C24" C23" 118.3(4)
C26" C25" C24" 121.7(5)
C26" C25" H25" 119.1
C24" C25" H25" 119.1
C25" C26" C27" 119.7(5)
C25" C26" H26" 120.2
C27" C26" H26" 120.2
C28" C27" C26" 120.0(5)
C28" C27" H27" 120.0
C26" C27" H27" 120.0
C27" C28" C29" 121.3(5)
C27" C28" H28" 119.4
C29" C28" H28" 119.4
C28" C29" C30" 123.2(4)
C28" C29" C24" 118.2(4)
C30" C29" C24" 118.6(4)
C21" C30" C29" 124.2(4)
C21" C30" H30" 117.9
C29" C30" H30" 117.9
C40" C31" C32" 116.4(4)
C40" C31" B' 123.6(4)
C32" C31" B' 119.7(4)
C33" C32" C31" 122.4(5)
C33" C32" H32" 118.8
C31" C32" H32" 118.8
C32" C33" C34" 120.9(5)
C32" C33" H33" 119.6
C34" C33" H33" 119.6
C33" C34" C39" 118.9(5)
C33" C34" C35" 122.6(6)
C39" C34" C35" 118.5(6)
C36" C35" C34" 120.7(7)
C36" C35" H35" 119.7
C34" C35" H35" 119.7
C35" C36" C37" 120.8(7)
C35" C36" H36" 119.6
C37" C36" H36" 119.6
C38" C37" C36" 120.9(7)
C38" C37" H37" 119.6
C36" C37" H37" 119.6
C37" C38" C39" 120.2(6)
C37" C38" H38" 119.9
C39" C38" H38" 119.9
C34" C39" C38" 119.0(5)
C34" C39" C40" 118.1(5)
C38" C39" C40" 122.8(5)
C31" C40" C39" 123.1(5)
C31" C40" H40" 118.4
C39" C40" H40" 118.4

loop_
_geom_bond_atom_site_label_1
_geom_bond_atom_site_label_2
_geom_bond_distance
B N2 1.578(6)
B N1 1.580(6)
B C1" 1.603(6)
B C11" 1.641(7)
N1 C4 1.358(5)
N1 C1 1.394(5)
N2 C5 1.349(5)
N2 C8 1.405(5)
C1 C9 1.387(6)
C1 C2 1.417(6)
C2 C3 1.379(7)
C2 C10 1.516(7)
C3 C4 1.396(6)
C3 C11 1.518(7)
C11 C12 1.486(8)
C11 H11A 0.9700
C11 H11B 0.9700
C12 H12A 0.9600
C12 H12B 0.9600
C12 H12C 0.9600
C4 C1B 1.498(6)
C5 C6 1.404(6)
C5 C1C 1.501(6)
C6 C7 1.374(7)
C6 C14 1.523(7)
C7 C8 1.422(6)
C7 C13 1.513(7)
C8 C9 1.397(6)
C9 C1A 1.500(6)
C10 H10A 0.9600
C10 H10B 0.9600
C10 H10C 0.9600
C13 H131 0.9600
C13 H132 0.9600
C13 H133 0.9600
C14 C15 1.488(7)
C14 H14A 0.9700
C14 H14B 0.9700
C15 H15A 0.9600
C15 H15B 0.9600
C15 H15C 0.9600
C1A H1A1 0.9600
C1A H1A2 0.9600
C1A H1A3 0.9600
C1B H1B1 0.9600
C1B H1B2 0.9600
C1B H1B3 0.9600
C1C H1C1 0.9600
C1C H1C2 0.9600
C1C H1C3 0.9600
C1" C10" 1.359(6)
C1" C2" 1.415(6)
C2" C3" 1.372(6)
C2" H2" 0.9300
C3" C4" 1.389(6)
C3" H3" 0.9300
C4" C9" 1.404(6)
C4" C5" 1.457(7)
C5" C6" 1.342(7)
C5" H5" 0.9300
C6" C7" 1.386(7)
C6" H6" 0.9300
C7" C8" 1.344(6)
C7" H7" 0.9300
C8" C9" 1.403(6)
C8" H8" 0.9300
C9" C10" 1.438(6)
C10" H10" 0.9300
C11" C12" 1.357(6)
C11" C20" 1.407(6)
C12" C13" 1.443(6)
C12" H12" 0.9300
C13" C18" 1.396(6)
C13" C14" 1.396(7)
C14" C15" 1.381(8)
C14" H14" 0.9300
C15" C16" 1.397(8)
C15" H15" 0.9300
C16" C17" 1.344(8)
C16" H16" 0.9300
C17" C18" 1.436(7)
C17" H17" 0.9300
C18" C19" 1.378(7)
C19" C20" 1.373(7)
C19" H19" 0.9300
C20" H20" 0.9300
B' N2' 1.575(6)
B' N1' 1.591(6)
B' C31" 1.604(6)
B' C21" 1.644(7)
N1' C4' 1.346(6)
N1' C1' 1.403(5)
N2' C5' 1.350(5)
N2' C8' 1.405(5)
C1' C9' 1.386(6)
C1' C2' 1.406(7)
C2' C3' 1.387(7)
C2' C10' 1.530(7)
C3' C4' 1.406(7)
C3' C21' 1.503(2)
C3' C11' 1.504(2)
C11' C12' 1.503(2)
C11' H111 0.9700
C11' H112 0.9700
C12' H121 0.9600
C12' H122 0.9600
C12' H123 0.9600
C21' C22' 1.504(2)
C21' H211 0.9700
C21' H212 0.9700
C22' H221 0.9600
C22' H222 0.9600
C22' H233 0.9600
C4' C1B' 1.505(7)
C5' C6' 1.408(6)
C5' C1C' 1.482(6)
C6' C7' 1.372(7)
C6' C14' 1.506(8)
C7' C8' 1.415(7)
C7' C13' 1.533(7)
C8' C9' 1.391(7)
C9' C1A' 1.514(6)
C10' H10D 0.9600
C10' H10E 0.9600
C10' H10F 0.9600
C13' H134 0.9600
C13' H135 0.9600
C13' H136 0.9600
C14' C15' 1.503(9)
C14' H14C 0.9700
C14' H14D 0.9700
C15' H15D 0.9600
C15' H15E 0.9600
C15' H15F 0.9600
C1A' H1A4 0.9600
C1A' H1A5 0.9600
C1A' H1A6 0.9600
C1B' H1B4 0.9600
C1B' H1B5 0.9600
C1B' H1B6 0.9600
C1C' H1C4 0.9600
C1C' H1C5 0.9600
C1C' H1C6 0.9600
C21" C30" 1.375(6)
C21" C22" 1.413(6)
C22" C23" 1.364(6)
C22" H22" 0.9300
C23" C24" 1.414(6)
C23" H23" 0.9300
C24" C25" 1.405(6)
C24" C29" 1.408(6)
C25" C26" 1.345(7)
C25" H25" 0.9300
C26" C27" 1.408(8)
C26" H26" 0.9300
C27" C28" 1.364(7)
C27" H27" 0.9300
C28" C29" 1.406(6)
C28" H28" 0.9300
C29" C30" 1.407(6)
C30" H30" 0.9300
C31" C40" 1.365(6)
C31" C32" 1.419(6)
C32" C33" 1.355(7)
C32" H32" 0.9300
C33" C34" 1.399(7)
C33" H33" 0.9300
C34" C39" 1.407(7)
C34" C35" 1.430(8)
C35" C36" 1.344(10)
C35" H35" 0.9300
C36" C37" 1.387(10)
C36" H36" 0.9300
C37" C38" 1.364(8)
C37" H37" 0.9300
C38" C39" 1.413(7)
C38" H38" 0.9300
C39" C40" 1.423(6)
C40" H40" 0.9300

loop_
_geom_torsion_atom_site_label_1
_geom_torsion_atom_site_label_2
_geom_torsion_atom_site_label_3
_geom_torsion_atom_site_label_4
_geom_torsion
N2 B N1 C4 164.6(4)
C1" B N1 C4 46.7(5)
C11" B N1 C4 -80.1(5)
N2 B N1 C1 -32.0(5)
C1" B N1 C1 -149.9(4)
C11" B N1 C1 83.4(4)
N1 B N2 C5 -163.5(4)
C1" B N2 C5 -46.6(6)
C11" B N2 C5 81.7(5)
N1 B N2 C8 36.2(5)
C1" B N2 C8 153.0(4)
C11" B N2 C8 -78.7(4)
C4 N1 C1 C9 179.4(4)
B N1 C1 C9 13.0(6)
C4 N1 C1 C2 -1.6(5)
B N1 C1 C2 -168.0(4)
C9 C1 C2 C3 179.6(5)
N1 C1 C2 C3 0.7(5)
C9 C1 C2 C10 4.2(9)
N1 C1 C2 C10 -174.7(5)
C1 C2 C3 C4 0.4(6)
C10 C2 C3 C4 176.1(5)
C1 C2 C3 C11 -179.2(5)
C10 C2 C3 C11 -3.5(9)
C2 C3 C11 C12 -92.7(8)
C4 C3 C11 C12 87.7(7)
C1 N1 C4 C3 1.9(5)
B N1 C4 C3 167.2(4)
C1 N1 C4 C1B -176.9(4)
B N1 C4 C1B -11.7(7)
C2 C3 C4 N1 -1.4(6)
C11 C3 C4 N1 178.2(5)
C2 C3 C4 C1B 177.4(5)
C11 C3 C4 C1B -2.9(8)
C8 N2 C5 C6 0.1(5)
B N2 C5 C6 -162.3(4)
C8 N2 C5 C1C 179.8(4)
B N2 C5 C1C 17.4(7)
N2 C5 C6 C7 0.1(5)
C1C C5 C6 C7 -179.6(4)
N2 C5 C6 C14 -179.9(4)
C1C C5 C6 C14 0.4(8)
C5 C6 C7 C8 -0.2(5)
C14 C6 C7 C8 179.8(5)
C5 C6 C7 C13 -179.9(5)
C14 C6 C7 C13 0.2(9)
C5 N2 C8 C9 173.9(4)
B N2 C8 C9 -21.9(6)
C5 N2 C8 C7 -0.2(5)
B N2 C8 C7 164.0(4)
C6 C7 C8 C9 -172.9(5)
C13 C7 C8 C9 6.7(9)
C6 C7 C8 N2 0.3(5)
C13 C7 C8 N2 179.9(5)
N1 C1 C9 C8 7.8(7)
C2 C1 C9 C8 -171.0(5)
N1 C1 C9 C1A -173.3(4)
C2 C1 C9 C1A 8.0(8)
N2 C8 C9 C1 -3.3(6)
C7 C8 C9 C1 169.3(5)
N2 C8 C9 C1A 177.8(4)
C7 C8 C9 C1A -9.7(7)
C7 C6 C14 C15 -82.0(7)
C5 C6 C14 C15 98.1(7)
N2 B C1" C10" 119.3(4)
N1 B C1" C10" -127.0(4)
C11" B C1" C10" -4.9(6)
N2 B C1" C2" -60.8(5)
N1 B C1" C2" 53.0(5)
C11" B C1" C2" 175.0(4)
C10" C1" C2" C3" -0.9(6)
B C1" C2" C3" 179.2(4)
C1" C2" C3" C4" -0.3(7)
C2" C3" C4" C9" 1.4(7)
C2" C3" C4" C5" -178.6(4)
C3" C4" C5" C6" 180.0(5)
C9" C4" C5" C6" 0.0(7)
C4" C5" C6" C7" 0.2(8)
C5" C6" C7" C8" 0.4(8)
C6" C7" C8" C9" -1.2(7)
C7" C8" C9" C4" 1.3(6)
C7" C8" C9" C10" -178.0(4)
C3" C4" C9" C8" 179.3(4)
C5" C4" C9" C8" -0.7(6)
C3" C4" C9" C10" -1.3(6)
C5" C4" C9" C10" 178.7(4)
C2" C1" C10" C9" 0.9(6)
B C1" C10" C9" -179.1(4)
C8" C9" C10" C1" 179.5(4)
C4" C9" C10" C1" 0.2(6)
N2 B C11" C12" 138.6(4)
N1 B C11" C12" 26.3(5)
C1" B C11" C12" -96.2(5)
N2 B C11" C20" -40.2(5)
N1 B C11" C20" -152.5(4)
C1" B C11" C20" 84.9(5)
C20" C11" C12" C13" -0.8(6)
B C11" C12" C13" -179.7(4)
C11" C12" C13" C18" 0.3(6)
C11" C12" C13" C14" 178.8(4)
C18" C13" C14" C15" -1.1(7)
C12" C13" C14" C15" -179.4(5)
C13" C14" C15" C16" 0.3(8)
C14" C15" C16" C17" 0.9(9)
C15" C16" C17" C18" -1.3(9)
C14" C13" C18" C19" -178.4(4)
C12" C13" C18" C19" 0.0(6)
C14" C13" C18" C17" 0.7(7)
C12" C13" C18" C17" 179.1(4)
C16" C17" C18" C19" 179.5(5)
C16" C17" C18" C13" 0.5(8)
C13" C18" C19" C20" 0.2(7)
C17" C18" C19" C20" -178.9(5)
C18" C19" C20" C11" -0.7(8)
C12" C11" C20" C19" 1.0(7)
B C11" C20" C19" 179.9(5)
N2' B' N1' C4' 160.4(4)
C31" B' N1' C4' 40.5(6)
C21" B' N1' C4' -84.5(5)
N2' B' N1' C1' -31.9(5)
C31" B' N1' C1' -151.8(4)
C21" B' N1' C1' 83.2(5)
N1' B' N2' C5' -167.9(4)
C31" B' N2' C5' -50.0(6)
C21" B' N2' C5' 76.7(5)
N1' B' N2' C8' 32.4(5)
C31" B' N2' C8' 150.3(4)
C21" B' N2' C8' -82.9(4)
C4' N1' C1' C9' -173.5(4)
B' N1' C1' C9' 16.4(6)
C4' N1' C1' C2' 0.9(5)
B' N1' C1' C2' -169.2(4)
C9' C1' C2' C3' 172.3(5)
N1' C1' C2' C3' -1.3(6)
C9' C1' C2' C10' -4.6(10)
N1' C1' C2' C10' -178.2(6)
C1' C2' C3' C4' 1.2(7)
C10' C2' C3' C4' 178.3(6)
C1' C2' C3' C21' 158.9(9)
C10' C2' C3' C21' -24.0(12)
C1' C2' C3' C11' -157.8(7)
C10' C2' C3' C11' 19.4(11)
C2' C3' C11' C12' -100.7(12)
C4' C3' C11' C12' 104.1(11)
C21' C3' C11' C12' 6.4(19)
C2' C3' C21' C22' 100.6(16)
C4' C3' C21' C22' -104.8(16)
C11' C3' C21' C22' 1.7(15)
C1' N1' C4' C3' -0.2(6)
B' N1' C4' C3' 168.9(5)
C1' N1' C4' C1B' 179.5(5)
B' N1' C4' C1B' -11.5(8)
C2' C3' C4' N1' -0.6(7)
C21' C3' C4' N1' -159.6(9)
C11' C3' C4' N1' 158.1(7)
C2' C3' C4' C1B' 179.7(5)
C21' C3' C4' C1B' 20.8(12)
C11' C3' C4' C1B' -21.6(10)
C8' N2' C5' C6' -0.9(5)
B' N2' C5' C6' -162.9(4)
C8' N2' C5' C1C' 179.3(4)
B' N2' C5' C1C' 17.3(7)
N2' C5' C6' C7' 0.8(6)
C1C' C5' C6' C7' -179.5(4)
N2' C5' C6' C14' 178.2(5)
C1C' C5' C6' C14' -2.1(8)
C5' C6' C7' C8' -0.2(6)
C14' C6' C7' C8' -177.6(5)
C5' C6' C7' C13' -177.4(5)
C14' C6' C7' C13' 5.2(9)
C5' N2' C8' C9' 179.4(4)
B' N2' C8' C9' -17.4(6)
C5' N2' C8' C7' 0.8(5)
B' N2' C8' C7' 164.0(4)
C6' C7' C8' C9' -178.7(5)
C13' C7' C8' C9' -1.7(9)
C6' C7' C8' N2' -0.3(5)
C13' C7' C8' N2' 176.7(5)
N1' C1' C9' C8' 4.8(7)
C2' C1' C9' C8' -168.1(5)
N1' C1' C9' C1A' -176.1(4)
C2' C1' C9' C1A' 11.0(8)
N2' C8' C9' C1' -4.4(6)
C7' C8' C9' C1' 173.8(5)
N2' C8' C9' C1A' 176.4(4)
C7' C8' C9' C1A' -5.4(8)
C7' C6' C14' C15' 75.0(7)
C5' C6' C14' C15' -101.9(7)
N2' B' C21" C30" -28.8(5)
N1' B' C21" C30" -141.3(4)
C31" B' C21" C30" 96.7(5)
N2' B' C21" C22" 153.4(4)
N1' B' C21" C22" 40.9(5)
C31" B' C21" C22" -81.1(5)
C30" C21" C22" C23" -1.5(6)
B' C21" C22" C23" 176.4(4)
C21" C22" C23" C24" 0.4(7)
C22" C23" C24" C25" -179.4(4)
C22" C23" C24" C29" 0.2(6)
C29" C24" C25" C26" -0.6(7)
C23" C24" C25" C26" 178.9(5)
C24" C25" C26" C27" 0.3(8)
C25" C26" C27" C28" 0.6(8)
C26" C27" C28" C29" -1.4(7)
C27" C28" C29" C30" -179.0(4)
C27" C28" C29" C24" 1.1(6)
C25" C24" C29" C28" -0.1(6)
C23" C24" C29" C28" -179.7(4)
C25" C24" C29" C30" -180.0(4)
C23" C24" C29" C30" 0.4(6)
C22" C21" C30" C29" 2.2(6)
B' C21" C30" C29" -175.7(3)
C28" C29" C30" C21" 178.4(4)
C24" C29" C30" C21" -1.7(6)
N2' B' C31" C40" 130.1(4)
N1' B' C31" C40" -115.0(4)
C21" B' C31" C40" 6.6(6)
N2' B' C31" C32" -55.5(5)
N1' B' C31" C32" 59.4(5)
C21" B' C31" C32" -178.9(4)
C40" C31" C32" C33" 2.9(7)
B' C31" C32" C33" -171.9(5)
C31" C32" C33" C34" 0.6(8)
C32" C33" C34" C39" -3.0(8)
C32" C33" C34" C35" 176.9(6)
C33" C34" C35" C36" -179.6(7)
C39" C34" C35" C36" 0.2(10)
C34" C35" C36" C37" -0.6(12)
C35" C36" C37" C38" 0.4(12)
C36" C37" C38" C39" 0.0(10)
C33" C34" C39" C38" -179.9(5)
C35" C34" C39" C38" 0.2(8)
C33" C34" C39" C40" 1.9(7)
C35" C34" C39" C40" -177.9(5)
C37" C38" C39" C34" -0.3(8)
C37" C38" C39" C40" 177.7(5)
C32" C31" C40" C39" -4.0(6)
B' C31" C40" C39" 170.7(4)
C34" C39" C40" C31" 1.6(7)
C38" C39" C40" C31" -176.4(4)
